data_4085583
loop_
_publ_author_name
'Bola\~no, Tamara'
'Esteruelas, Miguel A.'
'Fern\'andez, Israel'
'O\~nate, Enrique'
'Palacios, Adri\'an'
'Tsai, Jui-Yi'
'Xia, Chuanjun'

_publ_section_title
;
 Osmium(II)--Bis(dihydrogen) Complexes ContainingCaryl,CNHC--Chelate
 Ligands: Preparation, Bonding Situation, and Acidity
;
_journal_issue 4
_journal_name_full Organometallics
_journal_page_first 778
_journal_paper_doi 10.1021/om501275c
_journal_volume 34
_journal_year 2015
_chemical_formula_sum 'C35 H63 B Cl2 F4 N2 Os P2'
_chemical_formula_weight 921.72
_chemical_name_systematic
; 
 ? 
;
_space_group_IT_number 14
_symmetry_cell_setting monoclinic
_symmetry_space_group_name_Hall '-P 2yn'
_symmetry_space_group_name_H-M 'P 1 21/n 1'
_atom_sites_solution_hydrogens geom
_atom_sites_solution_primary direct
_atom_sites_solution_secondary difmap
_audit_creation_method SHELXL-97
_cell_angle_alpha 90.00
_cell_angle_beta 108.3010(10)
_cell_angle_gamma 90.00
_cell_formula_units_Z 4
_cell_length_a 11.5135(5)
_cell_length_b 29.8770(12)
_cell_length_c 12.1210(5)
_cell_measurement_reflns_used 9841
_cell_measurement_temperature 100(2)
_cell_measurement_theta_max 9841
_cell_measurement_theta_min 2
_cell_volume 3958.6(3)
_computing_cell_refinement 'SAINT+ v. 7.56a (Bruker AXS, 2008)'
_computing_data_collection 'apex2 v. 7.0 (Bruker AXS, 2009)'
_computing_data_reduction 'SAINT+ v. 7.56a (Bruker AXS, 2008)'
_computing_molecular_graphics 'XP, SHELXTL v. 6.14 (Bruker, 2000)'
_computing_publication_material 'XCIF, SHELXTL v. 6.14 (Bruker, 2000)'
_computing_structure_refinement 'SHELXL-97 (Sheldrick, 1997)'
_computing_structure_solution 'SHELXS-97 (Sheldrick, 1990)'
_diffrn_ambient_temperature 100(2)
_diffrn_detector_area_resol_mean 8.26
_diffrn_measured_fraction_theta_full 0.997
_diffrn_measured_fraction_theta_max 0.937
_diffrn_measurement_device_type 'Bruker APEX DUO system'
_diffrn_measurement_method '\w rotations with narrow frames'
_diffrn_radiation_monochromator graphite
_diffrn_radiation_source 'normal-focus sealed tube'
_diffrn_radiation_type MoK\a
_diffrn_radiation_wavelength 0.71073
_diffrn_reflns_av_R_equivalents 0.0288
_diffrn_reflns_av_sigmaI/netI 0.0224
_diffrn_reflns_limit_h_max 14
_diffrn_reflns_limit_h_min -15
_diffrn_reflns_limit_k_max 39
_diffrn_reflns_limit_k_min -38
_diffrn_reflns_limit_l_max 16
_diffrn_reflns_limit_l_min -15
_diffrn_reflns_number 47899
_diffrn_reflns_theta_full 27.50
_diffrn_reflns_theta_max 28.67
_diffrn_reflns_theta_min 1.90
_diffrn_standards_decay_% 0
_exptl_absorpt_coefficient_mu 3.483
_exptl_absorpt_correction_T_max 0.862
_exptl_absorpt_correction_T_min 0.727
_exptl_absorpt_correction_type multi-scan
_exptl_absorpt_process_details
;
Absorption correction performed with SADABS program. This is based on the
method of Blessing: Blessing, R. H., Acta Crystallogr., Sect. A 1995, 51, 33.

SADABS: Area-Detector Absorption Correction. Bruker-AXS 
within SAINT+ package, v. 6.1 (2000).
;
_exptl_crystal_colour colourless
_exptl_crystal_density_diffrn 1.547
_exptl_crystal_density_method 'not measured'
_exptl_crystal_description 'irregular block'
_exptl_crystal_F_000 1872
_exptl_crystal_size_max 0.19
_exptl_crystal_size_mid 0.18
_exptl_crystal_size_min 0.13
_refine_diff_density_max 1.776
_refine_diff_density_min -0.540
_refine_diff_density_rms 0.087
_refine_ls_extinction_method none
_refine_ls_goodness_of_fit_ref 1.043
_refine_ls_hydrogen_treatment mixed
_refine_ls_matrix_type full
_refine_ls_number_parameters 451
_refine_ls_number_reflns 9571
_refine_ls_number_restraints 0
_refine_ls_restrained_S_all 1.043
_refine_ls_R_factor_all 0.0266
_refine_ls_R_factor_gt 0.0215
_refine_ls_shift/su_max 0.006
_refine_ls_shift/su_mean 0.000
_refine_ls_structure_factor_coef Fsqd
_refine_ls_weighting_details 'calc w=1/[\s^2^(Fo^2^)+(0.0247P)^2^+3.1368P] where P=(Fo^2^+2Fc^2^)/3'
_refine_ls_weighting_scheme calc
_refine_ls_wR_factor_gt 0.0487
_refine_ls_wR_factor_ref 0.0506
_reflns_number_gt 8560
_reflns_number_total 9571
_reflns_threshold_expression >2sigma(I)
_cod_data_source_file om501275c_si_001.cif
_cod_data_source_block 6-enrique122
_cod_original_sg_symbol_H-M P21/n
_cod_database_code 4085583
_shelx_f_squared_multiplier 1.000

loop_
_symmetry_equiv_pos_as_xyz
'x, y, z'
'-x+1/2, y+1/2, -z+1/2'
'-x, -y, -z'
'x-1/2, -y-1/2, z-1/2'

loop_
_atom_site_label
_atom_site_type_symbol
_atom_site_fract_x
_atom_site_fract_y
_atom_site_fract_z
_atom_site_U_iso_or_equiv
_atom_site_adp_type
_atom_site_occupancy
_atom_site_symmetry_multiplicity
_atom_site_calc_flag
_atom_site_refinement_flags
Os Os 1.014849(7) 0.150172(3) 0.241723(7) 0.01159(3) Uani 1 1 d .
H01 H 0.929(2) 0.1975(8) 0.250(2) 0.014 Uiso 1 1 d .
H02 H 0.959(2) 0.2023(8) 0.192(2) 0.014 Uiso 1 1 d .
H03 H 1.123(2) 0.1825(9) 0.341(2) 0.014 Uiso 1 1 d .
H04 H 1.148(2) 0.1534(8) 0.348(2) 0.014 Uiso 1 1 d .
P1 P 1.13168(5) 0.169456(19) 0.11617(5) 0.01479(11) Uani 1 1 d .
P2 P 0.94811(5) 0.133849(19) 0.40630(5) 0.01410(11) Uani 1 1 d .
Cl1 Cl 0.49711(8) 0.05823(3) 0.52167(7) 0.0480(2) Uani 1 1 d .
Cl2 Cl 0.68817(6) 0.11374(3) 0.67483(7) 0.03832(16) Uani 1 1 d .
F2 F 0.32555(17) 0.17526(8) 0.60405(18) 0.0556(5) Uani 1 1 d .
F3 F 0.27930(18) 0.16209(6) 0.76851(17) 0.0488(5) Uani 1 1 d .
F4 F 0.46360(16) 0.19189(7) 0.77860(18) 0.0542(5) Uani 1 1 d .
F5 F 0.29132(18) 0.23296(6) 0.70879(19) 0.0551(5) Uani 1 1 d .
N1 N 0.75149(17) 0.13545(6) 0.05581(16) 0.0145(4) Uani 1 1 d .
N2 N 0.86827(16) 0.07663(6) 0.10421(15) 0.0130(4) Uani 1 1 d .
B1 B 0.3398(3) 0.19074(10) 0.7157(3) 0.0311(7) Uani 1 1 d .
C1 C 0.8643(2) 0.12196(7) 0.12271(18) 0.0139(4) Uani 1 1 d .
C2 C 0.7039(2) 0.18105(7) 0.0388(2) 0.0191(5) Uani 1 1 d .
H2A H 0.6339 0.1835 0.0680 0.029 Uiso 1 1 calc R
H2B H 0.6779 0.1884 -0.0442 0.029 Uiso 1 1 calc R
H2C H 0.7680 0.2019 0.0812 0.029 Uiso 1 1 calc R
C3 C 0.6835(2) 0.09923(7) -0.00265(18) 0.0151(4) Uani 1 1 d .
C4 C 0.7569(2) 0.06148(7) 0.02710(18) 0.0147(4) Uani 1 1 d .
C5 C 0.98064(19) 0.05450(7) 0.16177(18) 0.0140(4) Uani 1 1 d .
C6 C 1.07053(19) 0.08289(7) 0.23392(18) 0.0133(4) Uani 1 1 d .
C7 C 1.1826(2) 0.06202(8) 0.2894(2) 0.0171(4) Uani 1 1 d .
H7 H 1.2467 0.0794 0.3395 0.021 Uiso 1 1 calc R
C8 C 1.2042(2) 0.01685(8) 0.2744(2) 0.0195(5) Uani 1 1 d .
H8 H 1.2817 0.0041 0.3139 0.023 Uiso 1 1 calc R
C9 C 1.1127(2) -0.00930(8) 0.2021(2) 0.0191(5) Uani 1 1 d .
H9 H 1.1273 -0.0401 0.1915 0.023 Uiso 1 1 calc R
C10 C 0.9997(2) 0.00945(7) 0.14510(19) 0.0173(4) Uani 1 1 d .
H10 H 0.9361 -0.0083 0.0953 0.021 Uiso 1 1 calc R
C11 C 0.5632(2) 0.09717(8) -0.07653(19) 0.0171(4) Uani 1 1 d .
H11 H 0.5141 0.1233 -0.0955 0.021 Uiso 1 1 calc R
C12 C 0.5175(2) 0.05573(8) -0.12149(19) 0.0187(5) Uani 1 1 d .
C13 C 0.5922(2) 0.01715(7) -0.0941(2) 0.0175(4) Uani 1 1 d .
C14 C 0.7117(2) 0.01994(7) -0.01950(19) 0.0168(4) Uani 1 1 d .
H14 H 0.7616 -0.0060 -0.0006 0.020 Uiso 1 1 calc R
C15 C 0.3864(2) 0.05198(9) -0.1996(2) 0.0255(5) Uani 1 1 d .
H15A H 0.3489 0.0818 -0.2119 0.038 Uiso 1 1 calc R
H15B H 0.3406 0.0325 -0.1630 0.038 Uiso 1 1 calc R
H15C H 0.3848 0.0392 -0.2745 0.038 Uiso 1 1 calc R
C16 C 0.5431(2) -0.02735(8) -0.1459(2) 0.0251(5) Uani 1 1 d .
H16A H 0.6060 -0.0504 -0.1174 0.038 Uiso 1 1 calc R
H16B H 0.5202 -0.0256 -0.2308 0.038 Uiso 1 1 calc R
H16C H 0.4709 -0.0351 -0.1234 0.038 Uiso 1 1 calc R
C17 C 1.2916(2) 0.14753(8) 0.1655(2) 0.0214(5) Uani 1 1 d .
H17 H 1.2836 0.1142 0.1583 0.026 Uiso 1 1 calc R
C18 C 1.3678(2) 0.15635(9) 0.2920(2) 0.0281(6) Uani 1 1 d .
H18A H 1.4369 0.1355 0.3149 0.042 Uiso 1 1 calc R
H18B H 1.3166 0.1520 0.3423 0.042 Uiso 1 1 calc R
H18C H 1.3985 0.1872 0.2998 0.042 Uiso 1 1 calc R
C19 C 1.3681(2) 0.16129(10) 0.0872(3) 0.0308(6) Uani 1 1 d .
H19A H 1.3911 0.1929 0.1004 0.046 Uiso 1 1 calc R
H19B H 1.3199 0.1569 0.0055 0.046 Uiso 1 1 calc R
H19C H 1.4422 0.1429 0.1058 0.046 Uiso 1 1 calc R
C20 C 1.1541(2) 0.23042(8) 0.1008(2) 0.0259(5) Uani 1 1 d .
H20 H 1.2205 0.2336 0.0644 0.031 Uiso 1 1 calc R
C21 C 1.1982(3) 0.25467(9) 0.2184(3) 0.0361(7) Uani 1 1 d .
H21A H 1.2271 0.2847 0.2075 0.054 Uiso 1 1 calc R
H21B H 1.2651 0.2377 0.2721 0.054 Uiso 1 1 calc R
H21C H 1.1303 0.2571 0.2507 0.054 Uiso 1 1 calc R
C22 C 1.0420(3) 0.25481(10) 0.0215(3) 0.0389(7) Uani 1 1 d .
H22A H 0.9732 0.2512 0.0520 0.058 Uiso 1 1 calc R
H22B H 1.0204 0.2422 -0.0569 0.058 Uiso 1 1 calc R
H22C H 1.0608 0.2867 0.0188 0.058 Uiso 1 1 calc R
C23 C 1.0787(2) 0.15034(8) -0.0375(2) 0.0229(5) Uani 1 1 d .
H23 H 1.1176 0.1702 -0.0823 0.027 Uiso 1 1 calc R
C24 C 1.1149(3) 0.10221(9) -0.0539(2) 0.0342(7) Uani 1 1 d .
H24A H 1.0878 0.0823 -0.0025 0.051 Uiso 1 1 calc R
H24B H 1.2040 0.1003 -0.0349 0.051 Uiso 1 1 calc R
H24C H 1.0762 0.0931 -0.1349 0.051 Uiso 1 1 calc R
C25 C 0.9392(3) 0.15486(11) -0.0921(2) 0.0373(7) Uani 1 1 d .
H25A H 0.9186 0.1572 -0.1767 0.056 Uiso 1 1 calc R
H25B H 0.9111 0.1818 -0.0618 0.056 Uiso 1 1 calc R
H25C H 0.8990 0.1285 -0.0725 0.056 Uiso 1 1 calc R
C26 C 1.0018(2) 0.07820(8) 0.4726(2) 0.0204(5) Uani 1 1 d .
H26 H 0.9957 0.0575 0.4061 0.024 Uiso 1 1 calc R
C27 C 0.9290(3) 0.05569(9) 0.5444(2) 0.0315(6) Uani 1 1 d .
H27A H 0.9636 0.0261 0.5699 0.047 Uiso 1 1 calc R
H27B H 0.8433 0.0525 0.4965 0.047 Uiso 1 1 calc R
H27C H 0.9338 0.0742 0.6125 0.047 Uiso 1 1 calc R
C28 C 1.1383(2) 0.07962(9) 0.5441(2) 0.0279(6) Uani 1 1 d .
H28A H 1.1480 0.0943 0.6189 0.042 Uiso 1 1 calc R
H28B H 1.1834 0.0965 0.5014 0.042 Uiso 1 1 calc R
H28C H 1.1703 0.0490 0.5577 0.042 Uiso 1 1 calc R
C29 C 1.0169(2) 0.17503(8) 0.52384(19) 0.0185(5) Uani 1 1 d .
H29 H 1.1064 0.1682 0.5514 0.022 Uiso 1 1 calc R
C30 C 0.9743(3) 0.16983(9) 0.6310(2) 0.0269(6) Uani 1 1 d .
H30A H 1.0214 0.1901 0.6924 0.040 Uiso 1 1 calc R
H30B H 0.9872 0.1389 0.6588 0.040 Uiso 1 1 calc R
H30C H 0.8872 0.1772 0.6102 0.040 Uiso 1 1 calc R
C31 C 1.0070(2) 0.22438(8) 0.4878(2) 0.0260(5) Uani 1 1 d .
H31A H 0.9207 0.2332 0.4602 0.039 Uiso 1 1 calc R
H31B H 1.0433 0.2286 0.4255 0.039 Uiso 1 1 calc R
H31C H 1.0507 0.2429 0.5548 0.039 Uiso 1 1 calc R
C32 C 0.7834(2) 0.13294(8) 0.3902(2) 0.0205(5) Uani 1 1 d .
H32 H 0.7766 0.1253 0.4683 0.025 Uiso 1 1 calc R
C33 C 0.7143(2) 0.09628(9) 0.3060(2) 0.0256(5) Uani 1 1 d .
H33A H 0.6404 0.0879 0.3248 0.038 Uiso 1 1 calc R
H33B H 0.7671 0.0700 0.3134 0.038 Uiso 1 1 calc R
H33C H 0.6914 0.1076 0.2261 0.038 Uiso 1 1 calc R
C34 C 0.7205(2) 0.17842(9) 0.3562(2) 0.0279(6) Uani 1 1 d .
H34A H 0.7379 0.1899 0.2873 0.042 Uiso 1 1 calc R
H34B H 0.7514 0.1995 0.4206 0.042 Uiso 1 1 calc R
H34C H 0.6319 0.1749 0.3389 0.042 Uiso 1 1 calc R
C35 C 0.5303(3) 0.10738(10) 0.6068(3) 0.0345(6) Uani 1 1 d .
H35A H 0.4985 0.1337 0.5566 0.041 Uiso 1 1 calc R
H35B H 0.4884 0.1061 0.6666 0.041 Uiso 1 1 calc R

loop_
_atom_site_aniso_label
_atom_site_aniso_U_11
_atom_site_aniso_U_22
_atom_site_aniso_U_33
_atom_site_aniso_U_23
_atom_site_aniso_U_13
_atom_site_aniso_U_12
Os 0.01099(4) 0.01102(5) 0.01242(4) -0.00034(3) 0.00320(3) -0.00047(3)
P1 0.0155(3) 0.0129(3) 0.0169(3) 0.0001(2) 0.0064(2) -0.0012(2)
P2 0.0151(3) 0.0139(3) 0.0132(3) -0.0012(2) 0.0044(2) -0.0019(2)
Cl1 0.0492(5) 0.0374(4) 0.0431(4) -0.0080(3) -0.0059(4) -0.0012(3)
Cl2 0.0280(3) 0.0405(4) 0.0443(4) -0.0049(3) 0.0082(3) -0.0053(3)
F2 0.0347(10) 0.0784(15) 0.0552(12) -0.0190(11) 0.0162(9) -0.0060(10)
F3 0.0466(11) 0.0408(10) 0.0555(12) 0.0135(9) 0.0111(9) -0.0092(8)
F4 0.0279(9) 0.0463(11) 0.0698(13) 0.0159(10) -0.0114(9) -0.0058(8)
F5 0.0521(12) 0.0225(9) 0.0744(14) 0.0040(9) -0.0034(10) 0.0069(8)
N1 0.0147(9) 0.0121(9) 0.0152(9) 0.0003(7) 0.0025(7) 0.0015(7)
N2 0.0132(9) 0.0119(9) 0.0126(8) 0.0001(7) 0.0023(7) 0.0004(7)
B1 0.0243(15) 0.0196(14) 0.0431(18) 0.0052(13) 0.0015(13) -0.0015(11)
C1 0.0156(10) 0.0134(10) 0.0132(10) 0.0013(8) 0.0054(8) 0.0009(8)
C2 0.0176(11) 0.0124(11) 0.0242(12) 0.0026(9) 0.0022(9) 0.0036(8)
C3 0.0163(11) 0.0155(11) 0.0134(10) -0.0005(8) 0.0047(8) -0.0012(8)
C4 0.0142(10) 0.0165(11) 0.0128(10) 0.0006(8) 0.0035(8) -0.0003(8)
C5 0.0144(10) 0.0154(10) 0.0136(10) 0.0030(8) 0.0062(8) 0.0019(8)
C6 0.0149(10) 0.0135(10) 0.0131(10) 0.0010(8) 0.0065(8) -0.0001(8)
C7 0.0145(11) 0.0179(11) 0.0191(11) 0.0004(9) 0.0055(9) -0.0007(8)
C8 0.0166(11) 0.0211(12) 0.0207(11) 0.0048(9) 0.0057(9) 0.0061(9)
C9 0.0236(12) 0.0126(11) 0.0222(11) 0.0017(9) 0.0084(10) 0.0039(9)
C10 0.0181(11) 0.0155(11) 0.0179(11) -0.0011(8) 0.0052(9) -0.0005(8)
C11 0.0151(11) 0.0191(11) 0.0160(10) 0.0026(9) 0.0032(9) 0.0015(8)
C12 0.0161(11) 0.0220(12) 0.0160(10) 0.0008(9) 0.0024(9) -0.0019(9)
C13 0.0186(11) 0.0157(11) 0.0177(11) -0.0030(8) 0.0049(9) -0.0030(8)
C14 0.0167(11) 0.0147(11) 0.0185(11) -0.0016(8) 0.0049(9) -0.0007(8)
C15 0.0188(12) 0.0269(13) 0.0258(12) -0.0003(10) -0.0003(10) -0.0042(10)
C16 0.0217(12) 0.0219(13) 0.0291(13) -0.0072(10) 0.0043(10) -0.0061(10)
C17 0.0160(11) 0.0217(12) 0.0269(13) 0.0041(10) 0.0075(10) 0.0019(9)
C18 0.0160(12) 0.0322(15) 0.0339(14) 0.0022(11) 0.0047(11) -0.0011(10)
C19 0.0237(13) 0.0336(15) 0.0415(16) 0.0069(12) 0.0194(12) 0.0025(11)
C20 0.0303(14) 0.0141(11) 0.0410(15) 0.0044(10) 0.0225(12) -0.0005(10)
C21 0.0389(16) 0.0147(12) 0.0562(19) -0.0078(12) 0.0172(14) -0.0066(11)
C22 0.0539(19) 0.0271(15) 0.0428(17) 0.0138(13) 0.0253(15) 0.0133(13)
C23 0.0259(13) 0.0275(13) 0.0164(11) 0.0002(9) 0.0083(10) -0.0051(10)
C24 0.0555(19) 0.0245(14) 0.0273(14) -0.0067(11) 0.0199(13) -0.0117(13)
C25 0.0272(15) 0.067(2) 0.0163(12) 0.0034(13) 0.0047(11) -0.0087(14)
C26 0.0279(13) 0.0157(11) 0.0183(11) 0.0030(9) 0.0085(10) 0.0011(9)
C27 0.0481(17) 0.0228(13) 0.0288(14) 0.0045(11) 0.0195(13) -0.0005(12)
C28 0.0327(14) 0.0254(13) 0.0219(12) 0.0040(10) 0.0033(11) 0.0076(11)
C29 0.0185(11) 0.0205(12) 0.0164(11) -0.0039(9) 0.0052(9) -0.0032(9)
C30 0.0357(15) 0.0267(13) 0.0200(12) -0.0070(10) 0.0114(11) -0.0056(11)
C31 0.0314(14) 0.0203(12) 0.0267(13) -0.0079(10) 0.0097(11) -0.0060(10)
C32 0.0171(11) 0.0238(12) 0.0219(12) -0.0038(10) 0.0079(9) -0.0043(9)
C33 0.0214(12) 0.0328(14) 0.0238(12) -0.0058(10) 0.0089(10) -0.0112(10)
C34 0.0171(12) 0.0309(14) 0.0357(15) -0.0031(11) 0.0083(11) 0.0015(10)
C35 0.0290(14) 0.0315(15) 0.0384(16) -0.0008(12) 0.0040(12) 0.0023(11)

loop_
_atom_type_symbol
_atom_type_description
_atom_type_scat_dispersion_real
_atom_type_scat_dispersion_imag
_atom_type_scat_source
C C 0.0033 0.0016 'International Tables Vol C Tables 4.2.6.8 and 6.1.1.4'
H H 0.0000 0.0000 'International Tables Vol C Tables 4.2.6.8 and 6.1.1.4'
B B 0.0013 0.0007 'International Tables Vol C Tables 4.2.6.8 and 6.1.1.4'
N N 0.0061 0.0033 'International Tables Vol C Tables 4.2.6.8 and 6.1.1.4'
F F 0.0171 0.0103 'International Tables Vol C Tables 4.2.6.8 and 6.1.1.4'
P P 0.1023 0.0942 'International Tables Vol C Tables 4.2.6.8 and 6.1.1.4'
Os Os -1.2165 7.6030 'International Tables Vol C Tables 4.2.6.8 and 6.1.1.4'
Cl Cl 0.1484 0.1585 'International Tables Vol C Tables 4.2.6.8 and 6.1.1.4'

loop_
_geom_angle_atom_site_label_1
_geom_angle_atom_site_label_2
_geom_angle_atom_site_label_3
_geom_angle
C1 Os C6 77.30(8)
C1 Os P1 99.82(6)
C6 Os P1 87.81(6)
C1 Os P2 94.61(6)
C6 Os P2 91.41(6)
P1 Os P2 164.99(2)
C1 Os H01 90.4(8)
C6 Os H01 162.8(8)
P1 Os H01 106.4(9)
P2 Os H01 77.4(8)
C1 Os H02 89.2(8)
C6 Os H02 158.0(9)
P1 Os H02 77.4(9)
P2 Os H02 107.1(9)
H01 Os H02 29.7(10)
C1 Os H03 169.0(9)
C6 Os H03 113.5(9)
P1 Os H03 83.3(8)
P2 Os H03 83.2(8)
H01 Os H03 78.5(12)
H02 Os H03 81.2(11)
C1 Os H04 159.1(9)
C6 Os H04 82.7(9)
P1 Os H04 85.2(9)
P2 Os H04 79.8(9)
H01 Os H04 107.7(12)
H02 Os H04 111.7(12)
H03 Os H04 31.0(9)
C20 P1 C23 102.29(12)
C20 P1 C17 102.83(11)
C23 P1 C17 101.14(12)
C20 P1 Os 115.03(8)
C23 P1 Os 119.31(8)
C17 P1 Os 113.97(8)
C32 P2 C29 105.47(11)
C32 P2 C26 102.90(11)
C29 P2 C26 104.80(11)
C32 P2 Os 120.10(8)
C29 P2 Os 109.36(8)
C26 P2 Os 112.92(8)
C1 N1 C3 110.63(18)
C1 N1 C2 127.42(19)
C3 N1 C2 121.89(18)
C1 N2 C4 110.85(17)
C1 N2 C5 116.63(18)
C4 N2 C5 132.49(18)
F5 B1 F3 110.1(3)
F5 B1 F4 109.8(2)
F3 B1 F4 109.9(2)
F5 B1 F2 109.0(3)
F3 B1 F2 108.8(2)
F4 B1 F2 109.2(3)
N1 C1 N2 105.61(18)
N1 C1 Os 137.27(16)
N2 C1 Os 117.02(15)
N1 C2 H2A 109.5
N1 C2 H2B 109.5
H2A C2 H2B 109.5
N1 C2 H2C 109.5
H2A C2 H2C 109.5
H2B C2 H2C 109.5
C4 C3 N1 107.52(18)
C4 C3 C11 122.1(2)
N1 C3 C11 130.3(2)
C3 C4 C14 119.9(2)
C3 C4 N2 105.37(18)
C14 C4 N2 134.7(2)
C10 C5 C6 123.7(2)
C10 C5 N2 122.6(2)
C6 C5 N2 113.66(18)
C7 C6 C5 114.60(19)
C7 C6 Os 130.27(16)
C5 C6 Os 115.13(15)
C8 C7 C6 122.9(2)
C8 C7 H7 118.5
C6 C7 H7 118.5
C9 C8 C7 119.9(2)
C9 C8 H8 120.0
C7 C8 H8 120.0
C8 C9 C10 119.8(2)
C8 C9 H9 120.1
C10 C9 H9 120.1
C9 C10 C5 119.1(2)
C9 C10 H10 120.5
C5 C10 H10 120.5
C12 C11 C3 118.0(2)
C12 C11 H11 121.0
C3 C11 H11 121.0
C11 C12 C13 120.5(2)
C11 C12 C15 119.5(2)
C13 C12 C15 120.0(2)
C14 C13 C12 120.6(2)
C14 C13 C16 119.4(2)
C12 C13 C16 120.1(2)
C13 C14 C4 118.9(2)
C13 C14 H14 120.5
C4 C14 H14 120.5
C12 C15 H15A 109.5
C12 C15 H15B 109.5
H15A C15 H15B 109.5
C12 C15 H15C 109.5
H15A C15 H15C 109.5
H15B C15 H15C 109.5
C13 C16 H16A 109.5
C13 C16 H16B 109.5
H16A C16 H16B 109.5
C13 C16 H16C 109.5
H16A C16 H16C 109.5
H16B C16 H16C 109.5
C18 C17 C19 108.2(2)
C18 C17 P1 117.19(18)
C19 C17 P1 114.01(17)
C18 C17 H17 105.5
C19 C17 H17 105.5
P1 C17 H17 105.5
C17 C18 H18A 109.5
C17 C18 H18B 109.5
H18A C18 H18B 109.5
C17 C18 H18C 109.5
H18A C18 H18C 109.5
H18B C18 H18C 109.5
C17 C19 H19A 109.5
C17 C19 H19B 109.5
H19A C19 H19B 109.5
C17 C19 H19C 109.5
H19A C19 H19C 109.5
H19B C19 H19C 109.5
C22 C20 C21 109.0(2)
C22 C20 P1 114.45(19)
C21 C20 P1 112.64(18)
C22 C20 H20 106.8
C21 C20 H20 106.8
P1 C20 H20 106.8
C20 C21 H21A 109.5
C20 C21 H21B 109.5
H21A C21 H21B 109.5
C20 C21 H21C 109.5
H21A C21 H21C 109.5
H21B C21 H21C 109.5
C20 C22 H22A 109.5
C20 C22 H22B 109.5
H22A C22 H22B 109.5
C20 C22 H22C 109.5
H22A C22 H22C 109.5
H22B C22 H22C 109.5
C24 C23 C25 108.5(2)
C24 C23 P1 113.74(18)
C25 C23 P1 111.95(18)
C24 C23 H23 107.5
C25 C23 H23 107.5
P1 C23 H23 107.5
C23 C24 H24A 109.5
C23 C24 H24B 109.5
H24A C24 H24B 109.5
C23 C24 H24C 109.5
H24A C24 H24C 109.5
H24B C24 H24C 109.5
C23 C25 H25A 109.5
C23 C25 H25B 109.5
H25A C25 H25B 109.5
C23 C25 H25C 109.5
H25A C25 H25C 109.5
H25B C25 H25C 109.5
C28 C26 C27 109.5(2)
C28 C26 P2 111.11(17)
C27 C26 P2 117.84(18)
C28 C26 H26 105.8
C27 C26 H26 105.8
P2 C26 H26 105.8
C26 C27 H27A 109.5
C26 C27 H27B 109.5
H27A C27 H27B 109.5
C26 C27 H27C 109.5
H27A C27 H27C 109.5
H27B C27 H27C 109.5
C26 C28 H28A 109.5
C26 C28 H28B 109.5
H28A C28 H28B 109.5
C26 C28 H28C 109.5
H28A C28 H28C 109.5
H28B C28 H28C 109.5
C31 C29 C30 108.9(2)
C31 C29 P2 116.27(16)
C30 C29 P2 114.16(16)
C31 C29 H29 105.5
C30 C29 H29 105.5
P2 C29 H29 105.5
C29 C30 H30A 109.5
C29 C30 H30B 109.5
H30A C30 H30B 109.5
C29 C30 H30C 109.5
H30A C30 H30C 109.5
H30B C30 H30C 109.5
C29 C31 H31A 109.5
C29 C31 H31B 109.5
H31A C31 H31B 109.5
C29 C31 H31C 109.5
H31A C31 H31C 109.5
H31B C31 H31C 109.5
C34 C32 C33 110.5(2)
C34 C32 P2 113.50(17)
C33 C32 P2 112.42(17)
C34 C32 H32 106.6
C33 C32 H32 106.6
P2 C32 H32 106.6
C32 C33 H33A 109.5
C32 C33 H33B 109.5
H33A C33 H33B 109.5
C32 C33 H33C 109.5
H33A C33 H33C 109.5
H33B C33 H33C 109.5
C32 C34 H34A 109.5
C32 C34 H34B 109.5
H34A C34 H34B 109.5
C32 C34 H34C 109.5
H34A C34 H34C 109.5
H34B C34 H34C 109.5
Cl2 C35 Cl1 111.52(16)
Cl2 C35 H35A 109.3
Cl1 C35 H35A 109.3
Cl2 C35 H35B 109.3
Cl1 C35 H35B 109.3
H35A C35 H35B 108.0

loop_
_geom_bond_atom_site_label_1
_geom_bond_atom_site_label_2
_geom_bond_distance
Os C1 2.055(2)
Os C6 2.121(2)
Os P1 2.3964(6)
Os P2 2.4021(6)
Os H01 1.74(2)
Os H02 1.72(2)
Os H03 1.73(2)
Os H04 1.67(3)
P1 C20 1.857(2)
P1 C23 1.859(2)
P1 C17 1.867(2)
P2 C32 1.844(2)
P2 C29 1.861(2)
P2 C26 1.866(2)
Cl1 C35 1.766(3)
Cl2 C35 1.755(3)
F2 B1 1.391(4)
F3 B1 1.381(4)
F4 B1 1.390(3)
F5 B1 1.371(3)
N1 C1 1.359(3)
N1 C3 1.392(3)
N1 C2 1.459(3)
N2 C1 1.376(3)
N2 C4 1.404(3)
N2 C5 1.425(3)
C2 H2A 0.9800
C2 H2B 0.9800
C2 H2C 0.9800
C3 C4 1.387(3)
C3 C11 1.395(3)
C4 C14 1.395(3)
C5 C10 1.389(3)
C5 C6 1.410(3)
C6 C7 1.400(3)
C7 C8 1.395(3)
C7 H7 0.9500
C8 C9 1.381(3)
C8 H8 0.9500
C9 C10 1.386(3)
C9 H9 0.9500
C10 H10 0.9500
C11 C12 1.388(3)
C11 H11 0.9500
C12 C13 1.414(3)
C12 C15 1.513(3)
C13 C14 1.391(3)
C13 C16 1.503(3)
C14 H14 0.9500
C15 H15A 0.9800
C15 H15B 0.9800
C15 H15C 0.9800
C16 H16A 0.9800
C16 H16B 0.9800
C16 H16C 0.9800
C17 C18 1.532(4)
C17 C19 1.540(4)
C17 H17 1.0000
C18 H18A 0.9800
C18 H18B 0.9800
C18 H18C 0.9800
C19 H19A 0.9800
C19 H19B 0.9800
C19 H19C 0.9800
C20 C22 1.529(4)
C20 C21 1.537(4)
C20 H20 1.0000
C21 H21A 0.9800
C21 H21B 0.9800
C21 H21C 0.9800
C22 H22A 0.9800
C22 H22B 0.9800
C22 H22C 0.9800
C23 C24 1.528(4)
C23 C25 1.539(4)
C23 H23 1.0000
C24 H24A 0.9800
C24 H24B 0.9800
C24 H24C 0.9800
C25 H25A 0.9800
C25 H25B 0.9800
C25 H25C 0.9800
C26 C28 1.538(3)
C26 C27 1.540(3)
C26 H26 1.0000
C27 H27A 0.9800
C27 H27B 0.9800
C27 H27C 0.9800
C28 H28A 0.9800
C28 H28B 0.9800
C28 H28C 0.9800
C29 C31 1.532(3)
C29 C30 1.533(3)
C29 H29 1.0000
C30 H30A 0.9800
C30 H30B 0.9800
C30 H30C 0.9800
C31 H31A 0.9800
C31 H31B 0.9800
C31 H31C 0.9800
C32 C34 1.534(4)
C32 C33 1.538(3)
C32 H32 1.0000
C33 H33A 0.9800
C33 H33B 0.9800
C33 H33C 0.9800
C34 H34A 0.9800
C34 H34B 0.9800
C34 H34C 0.9800
C35 H35A 0.9900
C35 H35B 0.9900
